data_4063441
loop_
_publ_author_name
'Chapp, Timothy W.'
'Glueck, David S.'
'Golen, James A.'
'Moore, Curtis E.'
'Rheingold, Arnold L.'

_publ_section_title
;
 Platinum-Catalyzed Asymmetric Alkylation of Bis(isitylphosphino)ethane:
 Stereoselectivity Reversal in Successive Formation of Two P&#x2212;C
 Bonds
;
_journal_issue 2
_journal_name_full Organometallics
_journal_page_first 378
_journal_paper_doi 10.1021/om900800z
_journal_volume 29
_journal_year 2010
_chemical_formula_sum 'C17 H29 O P'
_chemical_formula_weight 280.37
_chemical_name_systematic
; 
 ? 
;
_space_group_IT_number 86
_symmetry_cell_setting tetragonal
_symmetry_space_group_name_Hall '-P 4bc'
_symmetry_space_group_name_H-M 'P 42/n :2'
_atom_sites_solution_hydrogens geom
_atom_sites_solution_primary direct
_atom_sites_solution_secondary difmap
_audit_creation_method SHELXL-97
_cell_angle_alpha 90.00
_cell_angle_beta 90.00
_cell_angle_gamma 90.00
_cell_formula_units_Z 8
_cell_length_a 23.7985(14)
_cell_length_b 23.7985(14)
_cell_length_c 5.9808(3)
_cell_measurement_reflns_used 9880
_cell_measurement_temperature 150(2)
_cell_measurement_theta_max 27.46
_cell_measurement_theta_min 2.42
_cell_volume 3387.3(3)
_computing_cell_refinement 'Bruker SAINT'
_computing_data_collection 'Bruker APEX2'
_computing_data_reduction 'Bruker SAINT'
_computing_molecular_graphics 'Bruker SHELXTL'
_computing_publication_material 'Bruker SHELXTL'
_computing_structure_refinement 'SHELXL-97 (Sheldrick, 2008)'
_computing_structure_solution 'SHELXS-97 (Sheldrick, 2008)'
_diffrn_ambient_temperature 150(2)
_diffrn_measured_fraction_theta_full 1.000
_diffrn_measured_fraction_theta_max 0.986
_diffrn_measurement_device_type 'Bruker APEX CCD'
_diffrn_measurement_method '\f and \w scans'
_diffrn_radiation_monochromator graphite
_diffrn_radiation_source 'fine-focus sealed tube'
_diffrn_radiation_type MoK\a
_diffrn_radiation_wavelength 0.71073
_diffrn_reflns_av_R_equivalents 0.0289
_diffrn_reflns_av_sigmaI/netI 0.0187
_diffrn_reflns_limit_h_max 30
_diffrn_reflns_limit_h_min -30
_diffrn_reflns_limit_k_max 30
_diffrn_reflns_limit_k_min -30
_diffrn_reflns_limit_l_max 7
_diffrn_reflns_limit_l_min -7
_diffrn_reflns_number 29219
_diffrn_reflns_theta_full 25.00
_diffrn_reflns_theta_max 27.46
_diffrn_reflns_theta_min 1.71
_exptl_absorpt_coefficient_mu 0.155
_exptl_absorpt_correction_T_max 0.9847
_exptl_absorpt_correction_T_min 0.9623
_exptl_absorpt_correction_type multi-scan
_exptl_absorpt_process_details SADABS
_exptl_crystal_colour colorless
_exptl_crystal_density_diffrn 1.100
_exptl_crystal_density_method 'not measured'
_exptl_crystal_description Block
_exptl_crystal_F_000 1232
_exptl_crystal_size_max 0.25
_exptl_crystal_size_mid 0.15
_exptl_crystal_size_min 0.10
_refine_diff_density_max 0.394
_refine_diff_density_min -0.484
_refine_diff_density_rms 0.041
_refine_ls_extinction_method none
_refine_ls_goodness_of_fit_ref 1.025
_refine_ls_hydrogen_treatment mixed
_refine_ls_matrix_type full
_refine_ls_number_parameters 183
_refine_ls_number_reflns 3829
_refine_ls_number_restraints 0
_refine_ls_restrained_S_all 1.025
_refine_ls_R_factor_all 0.0458
_refine_ls_R_factor_gt 0.0412
_refine_ls_shift/su_max 0.001
_refine_ls_shift/su_mean 0.000
_refine_ls_structure_factor_coef Fsqd
_refine_ls_weighting_details 'calc w=1/[\s^2^(Fo^2^)+(0.0386P)^2^+2.4224P] where P=(Fo^2^+2Fc^2^)/3'
_refine_ls_weighting_scheme calc
_refine_ls_wR_factor_gt 0.0976
_refine_ls_wR_factor_ref 0.1012
_reflns_number_gt 3473
_reflns_number_total 3829
_reflns_threshold_expression >2\s(I)
_cod_data_source_file om900800z_si_002.cif
_cod_data_source_block glu311
_cod_depositor_comments
;
The following automatic conversions were performed:

'_symmetry_cell_setting' value 'Tetragonal' changed to 'tetragonal'
according to the built-in table from CIF Core dictionary named
'cif_core.dic' version 2.4.1 from 2010-06-29.

Automatic conversion script
Id: cif_fix_values 1673 2011-04-08 12:14:43Z adriana 
;
_cod_original_sg_symbol_H-M P4(2)/n
_cod_database_code 4063441

loop_
_symmetry_equiv_pos_as_xyz
'x, y, z'
'-y, x+1/2, z+1/2'
'y+1/2, -x, z+1/2'
'-x+1/2, -y+1/2, z'
'-x, -y, -z'
'y, -x-1/2, -z-1/2'
'-y-1/2, x, -z-1/2'
'x-1/2, y-1/2, -z'

loop_
_atom_site_label
_atom_site_type_symbol
_atom_site_fract_x
_atom_site_fract_y
_atom_site_fract_z
_atom_site_U_iso_or_equiv
_atom_site_adp_type
_atom_site_occupancy
_atom_site_symmetry_multiplicity
_atom_site_calc_flag
_atom_site_refinement_flags
_atom_site_disorder_assembly
_atom_site_disorder_group
C1 C 0.26305(5) 0.35736(5) 0.3610(2) 0.0208(3) Uani 1 1 d . . .
H1A H 0.2250 0.3578 0.4281 0.025 Uiso 1 1 calc R . .
H1B H 0.2672 0.3216 0.2782 0.025 Uiso 1 1 calc R . .
C2 C 0.30613(6) 0.35861(6) 0.5479(3) 0.0247(3) Uani 1 1 d . . .
H2A H 0.3442 0.3552 0.4827 0.030 Uiso 1 1 calc R . .
H2B H 0.3039 0.3952 0.6257 0.030 Uiso 1 1 calc R . .
C3 C 0.26362(5) 0.47789(5) 0.3459(2) 0.0158(2) Uani 1 1 d . . .
C4 C 0.21088(5) 0.49155(5) 0.4397(2) 0.0167(2) Uani 1 1 d . . .
C5 C 0.20590(5) 0.53834(5) 0.5790(2) 0.0174(3) Uani 1 1 d . . .
H5 H 0.1703 0.5469 0.6424 0.021 Uiso 1 1 calc R . .
C6 C 0.25135(5) 0.57273(5) 0.6276(2) 0.0163(3) Uani 1 1 d . . .
C7 C 0.30294(5) 0.55953(5) 0.5315(2) 0.0163(2) Uani 1 1 d . . .
H7 H 0.3343 0.5831 0.5615 0.020 Uiso 1 1 calc R . .
C8 C 0.31040(5) 0.51299(5) 0.3925(2) 0.0159(2) Uani 1 1 d . . .
C9 C 0.15749(5) 0.45788(5) 0.3932(2) 0.0190(3) Uani 1 1 d . . .
H9 H 0.1684 0.4242 0.3033 0.023 Uiso 1 1 calc R . .
C10 C 0.12986(6) 0.43709(7) 0.6082(3) 0.0308(3) Uani 1 1 d . . .
H10A H 0.1576 0.4169 0.6986 0.046 Uiso 1 1 calc R . .
H10B H 0.0988 0.4118 0.5709 0.046 Uiso 1 1 calc R . .
H10C H 0.1154 0.4692 0.6929 0.046 Uiso 1 1 calc R . .
C11 C 0.11661(6) 0.49273(6) 0.2523(3) 0.0319(4) Uani 1 1 d . . .
H11A H 0.0830 0.4703 0.2196 0.048 Uiso 1 1 calc R . .
H11B H 0.1348 0.5036 0.1118 0.048 Uiso 1 1 calc R . .
H11C H 0.1058 0.5266 0.3352 0.048 Uiso 1 1 calc R . .
C12 C 0.24540(5) 0.62394(5) 0.7767(2) 0.0175(3) Uani 1 1 d . . .
H12 H 0.2839 0.6391 0.8050 0.021 Uiso 1 1 calc R . .
C13 C 0.21909(6) 0.60993(6) 1.0034(2) 0.0230(3) Uani 1 1 d . . .
H13A H 0.1808 0.5959 0.9809 0.035 Uiso 1 1 calc R . .
H13B H 0.2180 0.6438 1.0962 0.035 Uiso 1 1 calc R . .
H13C H 0.2416 0.5810 1.0782 0.035 Uiso 1 1 calc R . .
C14 C 0.21137(6) 0.66992(6) 0.6601(2) 0.0254(3) Uani 1 1 d . . .
H14A H 0.2285 0.6785 0.5150 0.038 Uiso 1 1 calc R . .
H14B H 0.2111 0.7038 0.7531 0.038 Uiso 1 1 calc R . .
H14C H 0.1727 0.6569 0.6376 0.038 Uiso 1 1 calc R . .
C15 C 0.36805(5) 0.50258(5) 0.2888(2) 0.0182(3) Uani 1 1 d . . .
H15 H 0.3741 0.4610 0.2856 0.022 Uiso 1 1 calc R . .
C16 C 0.41705(6) 0.52839(7) 0.4172(3) 0.0309(3) Uani 1 1 d . . .
H16A H 0.4142 0.5695 0.4121 0.046 Uiso 1 1 calc R . .
H16B H 0.4526 0.5165 0.3489 0.046 Uiso 1 1 calc R . .
H16C H 0.4159 0.5158 0.5731 0.046 Uiso 1 1 calc R . .
C17 C 0.36913(6) 0.52331(7) 0.0462(3) 0.0304(3) Uani 1 1 d . . .
H17A H 0.3637 0.5641 0.0433 0.046 Uiso 1 1 calc R . .
H17B H 0.3389 0.5051 -0.0384 0.046 Uiso 1 1 calc R . .
H17C H 0.4055 0.5140 -0.0215 0.046 Uiso 1 1 calc R . .
O1 O 0.29781(4) 0.31440(4) 0.7067(2) 0.0304(3) Uani 1 1 d . . .
H1 H 0.2640 0.3140 0.7472 0.046 Uiso 1 1 calc R . .
P1 P 0.26846(2) 0.416294(15) 0.15989(6) 0.02950(12) Uani 1 1 d . . .
H1P H 0.3142(9) 0.4125(9) 0.123(4) 0.062(7) Uiso 1 1 d . . .

loop_
_atom_site_aniso_label
_atom_site_aniso_U_11
_atom_site_aniso_U_22
_atom_site_aniso_U_33
_atom_site_aniso_U_23
_atom_site_aniso_U_13
_atom_site_aniso_U_12
C1 0.0191(6) 0.0146(6) 0.0287(7) -0.0020(5) 0.0007(5) 0.0004(4)
C2 0.0226(6) 0.0216(6) 0.0299(8) 0.0072(6) -0.0015(6) -0.0036(5)
C3 0.0194(6) 0.0137(5) 0.0141(6) 0.0002(5) -0.0015(5) 0.0017(4)
C4 0.0167(6) 0.0160(6) 0.0172(6) 0.0010(5) -0.0029(5) -0.0002(4)
C5 0.0149(5) 0.0174(6) 0.0198(6) -0.0009(5) 0.0002(5) 0.0014(4)
C6 0.0189(6) 0.0155(5) 0.0147(6) 0.0002(5) -0.0023(5) 0.0016(4)
C7 0.0166(6) 0.0167(6) 0.0157(6) 0.0008(5) -0.0023(5) -0.0007(4)
C8 0.0168(6) 0.0168(6) 0.0142(6) 0.0024(5) -0.0010(5) 0.0016(4)
C9 0.0165(6) 0.0169(6) 0.0237(7) -0.0019(5) -0.0019(5) -0.0010(5)
C10 0.0314(7) 0.0316(8) 0.0296(8) -0.0012(6) 0.0023(6) -0.0126(6)
C11 0.0253(7) 0.0271(7) 0.0434(9) 0.0033(7) -0.0149(7) -0.0040(6)
C12 0.0172(6) 0.0169(6) 0.0182(6) -0.0035(5) -0.0004(5) 0.0001(4)
C13 0.0287(7) 0.0230(6) 0.0173(6) -0.0016(5) 0.0007(5) 0.0018(5)
C14 0.0346(7) 0.0180(6) 0.0234(7) 0.0005(5) 0.0015(6) 0.0045(5)
C15 0.0171(6) 0.0183(6) 0.0192(6) -0.0014(5) 0.0010(5) 0.0005(4)
C16 0.0173(6) 0.0372(8) 0.0381(9) -0.0150(7) 0.0022(6) -0.0009(6)
C17 0.0316(7) 0.0344(8) 0.0254(8) 0.0072(6) 0.0095(6) 0.0055(6)
O1 0.0225(5) 0.0270(5) 0.0417(7) 0.0150(5) 0.0015(5) 0.0011(4)
P1 0.0534(3) 0.01750(18) 0.01759(19) -0.00411(14) 0.00292(17) 0.00232(16)

loop_
_atom_type_symbol
_atom_type_description
_atom_type_scat_dispersion_real
_atom_type_scat_dispersion_imag
_atom_type_scat_source
C C 0.0033 0.0016 'International Tables Vol C Tables 4.2.6.8 and 6.1.1.4'
H H 0.0000 0.0000 'International Tables Vol C Tables 4.2.6.8 and 6.1.1.4'
O O 0.0106 0.0060 'International Tables Vol C Tables 4.2.6.8 and 6.1.1.4'
P P 0.1023 0.0942 'International Tables Vol C Tables 4.2.6.8 and 6.1.1.4'

loop_
_geom_angle_atom_site_label_1
_geom_angle_atom_site_label_2
_geom_angle_atom_site_label_3
_geom_angle
_geom_angle_site_symmetry_1
_geom_angle_site_symmetry_3
_geom_angle_publ_flag
C2 C1 P1 114.61(9) . . ?
C2 C1 H1A 108.6 . . ?
P1 C1 H1A 108.6 . . ?
C2 C1 H1B 108.6 . . ?
P1 C1 H1B 108.6 . . ?
H1A C1 H1B 107.6 . . ?
O1 C2 C1 112.39(11) . . ?
O1 C2 H2A 109.1 . . ?
C1 C2 H2A 109.1 . . ?
O1 C2 H2B 109.1 . . ?
C1 C2 H2B 109.1 . . ?
H2A C2 H2B 107.9 . . ?
C4 C3 C8 118.90(11) . . ?
C4 C3 P1 118.56(9) . . ?
C8 C3 P1 122.51(9) . . ?
C5 C4 C3 119.73(11) . . ?
C5 C4 C9 117.18(11) . . ?
C3 C4 C9 123.08(11) . . ?
C6 C5 C4 122.00(11) . . ?
C6 C5 H5 119.0 . . ?
C4 C5 H5 119.0 . . ?
C5 C6 C7 117.91(11) . . ?
C5 C6 C12 121.65(11) . . ?
C7 C6 C12 120.43(11) . . ?
C6 C7 C8 122.49(11) . . ?
C6 C7 H7 118.8 . . ?
C8 C7 H7 118.8 . . ?
C7 C8 C3 118.96(11) . . ?
C7 C8 C15 119.02(11) . . ?
C3 C8 C15 121.98(11) . . ?
C10 C9 C4 112.00(11) . . ?
C10 C9 C11 111.44(12) . . ?
C4 C9 C11 110.17(11) . . ?
C10 C9 H9 107.7 . . ?
C4 C9 H9 107.7 . . ?
C11 C9 H9 107.7 . . ?
C9 C10 H10A 109.5 . . ?
C9 C10 H10B 109.5 . . ?
H10A C10 H10B 109.5 . . ?
C9 C10 H10C 109.5 . . ?
H10A C10 H10C 109.5 . . ?
H10B C10 H10C 109.5 . . ?
C9 C11 H11A 109.5 . . ?
C9 C11 H11B 109.5 . . ?
H11A C11 H11B 109.5 . . ?
C9 C11 H11C 109.5 . . ?
H11A C11 H11C 109.5 . . ?
H11B C11 H11C 109.5 . . ?
C6 C12 C14 110.87(11) . . ?
C6 C12 C13 112.58(10) . . ?
C14 C12 C13 110.06(11) . . ?
C6 C12 H12 107.7 . . ?
C14 C12 H12 107.7 . . ?
C13 C12 H12 107.7 . . ?
C12 C13 H13A 109.5 . . ?
C12 C13 H13B 109.5 . . ?
H13A C13 H13B 109.5 . . ?
C12 C13 H13C 109.5 . . ?
H13A C13 H13C 109.5 . . ?
H13B C13 H13C 109.5 . . ?
C12 C14 H14A 109.5 . . ?
C12 C14 H14B 109.5 . . ?
H14A C14 H14B 109.5 . . ?
C12 C14 H14C 109.5 . . ?
H14A C14 H14C 109.5 . . ?
H14B C14 H14C 109.5 . . ?
C16 C15 C8 114.66(11) . . ?
C16 C15 C17 109.52(12) . . ?
C8 C15 C17 110.34(11) . . ?
C16 C15 H15 107.3 . . ?
C8 C15 H15 107.3 . . ?
C17 C15 H15 107.3 . . ?
C15 C16 H16A 109.5 . . ?
C15 C16 H16B 109.5 . . ?
H16A C16 H16B 109.5 . . ?
C15 C16 H16C 109.5 . . ?
H16A C16 H16C 109.5 . . ?
H16B C16 H16C 109.5 . . ?
C15 C17 H17A 109.5 . . ?
C15 C17 H17B 109.5 . . ?
H17A C17 H17B 109.5 . . ?
C15 C17 H17C 109.5 . . ?
H17A C17 H17C 109.5 . . ?
H17B C17 H17C 109.5 . . ?
C2 O1 H1 109.5 . . ?
C3 P1 C1 101.88(6) . . ?
C3 P1 H1P 104.1(11) . . ?
C1 P1 H1P 97.7(11) . . ?

loop_
_geom_bond_atom_site_label_1
_geom_bond_atom_site_label_2
_geom_bond_distance
_geom_bond_site_symmetry_2
_geom_bond_publ_flag
C1 C2 1.5168(19) . ?
C1 P1 1.8524(14) . ?
C1 H1A 0.9900 . ?
C1 H1B 0.9900 . ?
C2 O1 1.4314(16) . ?
C2 H2A 0.9900 . ?
C2 H2B 0.9900 . ?
C3 C4 1.4129(17) . ?
C3 C8 1.4194(17) . ?
C3 P1 1.8438(13) . ?
C4 C5 1.3955(17) . ?
C4 C9 1.5277(16) . ?
C5 C6 1.3872(17) . ?
C5 H5 0.9500 . ?
C6 C7 1.3917(17) . ?
C6 C12 1.5168(17) . ?
C7 C8 1.3960(17) . ?
C7 H7 0.9500 . ?
C8 C15 1.5261(17) . ?
C9 C10 1.527(2) . ?
C9 C11 1.5312(19) . ?
C9 H9 1.0000 . ?
C10 H10A 0.9800 . ?
C10 H10B 0.9800 . ?
C10 H10C 0.9800 . ?
C11 H11A 0.9800 . ?
C11 H11B 0.9800 . ?
C11 H11C 0.9800 . ?
C12 C14 1.5296(18) . ?
C12 C13 1.5300(18) . ?
C12 H12 1.0000 . ?
C13 H13A 0.9800 . ?
C13 H13B 0.9800 . ?
C13 H13C 0.9800 . ?
C14 H14A 0.9800 . ?
C14 H14B 0.9800 . ?
C14 H14C 0.9800 . ?
C15 C16 1.5254(19) . ?
C15 C17 1.533(2) . ?
C15 H15 1.0000 . ?
C16 H16A 0.9800 . ?
C16 H16B 0.9800 . ?
C16 H16C 0.9800 . ?
C17 H17A 0.9800 . ?
C17 H17B 0.9800 . ?
C17 H17C 0.9800 . ?
O1 H1 0.8400 . ?
P1 H1P 1.11(2) . ?

loop_
_geom_hbond_atom_site_label_D
_geom_hbond_atom_site_label_H
_geom_hbond_atom_site_label_A
_geom_hbond_distance_DH
_geom_hbond_distance_HA
_geom_hbond_distance_DA
_geom_hbond_angle_DHA
_geom_hbond_site_symmetry_A
O1 H1 O1 0.84 1.93 2.7487(14) 166.4 7_657

loop_
_cod_related_entry_id
_cod_related_entry_database
_cod_related_entry_code
1 ChemSpider 30659633
